data_7032841
loop_
_publ_author_name
'Button, Zo\"e E'
'Higgins, Jessica A.'
'Suvova, Mark\'eta'
'Cloke, F Geoffrey N'
'Roe, S. Mark'

_publ_section_title
;
 Mixed sandwich thorium complexes incorporating
 bis(tri-isopropylsilyl)cyclooctatetraenyl and pentamethylcyclopentadienyl
 ligands: synthesis, structure and reactivity.
;
_journal_issue 6
_journal_name_full 'Dalton transactions (Cambridge, England : 2003)'
_journal_page_first 2588
_journal_page_last 2596
_journal_paper_doi 10.1039/c4dt02362e
_journal_volume 44
_journal_year 2015
_chemical_formula_moiety 'C36.5 H63 O1.5 Si2 Th, C7 H8'
_chemical_formula_sum 'C43.5 H71 O1.5 Si2 Th'
_chemical_formula_weight 906.22
_chemical_name_common complex_3_carbonate
_chemical_name_systematic
;
(mu-carbonato)bis{(eta-5-pentamethylcyclopentadienyl)
(eta-8-(bis{triisopropylsilyl}cyclooctatetraene))thorium(IV)}
;
_space_group_crystal_system triclinic
_space_group_IT_number 2
_space_group_name_Hall '-P 1'
_space_group_name_H-M_alt 'P -1'
_symmetry_space_group_name_Hall '-P 1'
_symmetry_space_group_name_H-M 'P -1'
_atom_sites_solution_hydrogens geom
_audit_creation_date 2014-10-07
_audit_creation_method
;
Olex2 1.2-beta
(compiled 2014.09.19 svn.r3010 for OlexSys, GUI svn.r4874)
;
_cell_angle_alpha 65.93(3)
_cell_angle_beta 67.92(3)
_cell_angle_gamma 72.30(3)
_cell_formula_units_Z 2
_cell_length_a 12.283(3)
_cell_length_b 13.356(3)
_cell_length_c 15.689(3)
_cell_measurement_reflns_used 47322
_cell_measurement_temperature 173(2)
_cell_measurement_theta_max 27.878
_cell_measurement_theta_min 3.395
_cell_volume 2142.8(10)
_computing_cell_refinement 'HKL Scalepack (Otwinowski & Minor 1997)'
_computing_data_collection 'Collect (Bruker AXS BV, 1997-2004)'
_computing_data_reduction 'HKL Denzo and Scalepack (Otwinowski & Minor)'
_computing_molecular_graphics 'Olex2 (Dolomanov et al., 2009)'
_computing_publication_material 'Olex2 (Dolomanov et al., 2009)'
_computing_structure_refinement 'ShelXL (Sheldrick, 2008)'
_computing_structure_solution 'SHELXL-97 (Sheldrick, 1997)'
_diffrn_ambient_temperature 173.15
_diffrn_detector_area_resol_mean 9
_diffrn_measured_fraction_theta_full 0.996
_diffrn_measured_fraction_theta_max 0.957
_diffrn_measurement_device_type KappaCCD
_diffrn_measurement_method 'CCD rotation images, thick slices'
_diffrn_radiation_monochromator 'horizonally mounted graphite crystal'
_diffrn_radiation_type MoK\a
_diffrn_radiation_wavelength 0.71073
_diffrn_reflns_av_R_equivalents 0.0581
_diffrn_reflns_av_unetI/netI 0.0418
_diffrn_reflns_Laue_measured_fraction_full 0.996
_diffrn_reflns_Laue_measured_fraction_max 0.957
_diffrn_reflns_limit_h_max 15
_diffrn_reflns_limit_h_min -15
_diffrn_reflns_limit_k_max 16
_diffrn_reflns_limit_k_min -17
_diffrn_reflns_limit_l_max 20
_diffrn_reflns_limit_l_min -20
_diffrn_reflns_number 31495
_diffrn_reflns_point_group_measured_fraction_full 0.996
_diffrn_reflns_point_group_measured_fraction_max 0.957
_diffrn_reflns_theta_full 25.242
_diffrn_reflns_theta_max 27.880
_diffrn_reflns_theta_min 3.396
_diffrn_source 'Enraf Nonius FR590'
_exptl_absorpt_coefficient_mu 3.567
_exptl_absorpt_correction_T_max 0.8817
_exptl_absorpt_correction_T_min 0.7964
_exptl_absorpt_correction_type multi-scan
_exptl_absorpt_process_details 'SADABS 2007/2 (Sheldrick, G.M., 2007)'
_exptl_crystal_colour yellow
_exptl_crystal_density_diffrn 1.405
_exptl_crystal_density_method 'not measured'
_exptl_crystal_description plate
_exptl_crystal_F_000 924
_exptl_crystal_size_max 0.16
_exptl_crystal_size_mid 0.08
_exptl_crystal_size_min 0.06
_refine_diff_density_max 0.879
_refine_diff_density_min -0.859
_refine_diff_density_rms 0.102
_refine_ls_extinction_method none
_refine_ls_goodness_of_fit_ref 1.021
_refine_ls_hydrogen_treatment constr
_refine_ls_matrix_type full
_refine_ls_number_parameters 442
_refine_ls_number_reflns 9765
_refine_ls_number_restraints 75
_refine_ls_restrained_S_all 1.022
_refine_ls_R_factor_all 0.0329
_refine_ls_R_factor_gt 0.0277
_refine_ls_shift/su_max 0.001
_refine_ls_shift/su_mean 0.000
_refine_ls_structure_factor_coef Fsqd
_refine_ls_weighting_details 'w=1/[\s^2^(Fo^2^)+(0.0185P)^2^+3.5977P] where P=(Fo^2^+2Fc^2^)/3'
_refine_ls_weighting_scheme calc
_refine_ls_wR_factor_gt 0.0605
_refine_ls_wR_factor_ref 0.0624
_reflns_Friedel_coverage 0.000
_reflns_number_gt 8954
_reflns_number_total 9765
_reflns_threshold_expression 'I > 2\s(I)'
_cod_data_source_file c4dt02362e2.cif
_cod_data_source_block 3
_cod_depositor_comments 'Adding full bibliography for 7032839--7032844.cif.'
_cod_original_cell_volume 2142.8(11)
_cod_original_formula_sum 'C43.50 H71 O1.50 Si2 Th'
_cod_database_code 7032841
_shelxl_version_number 2013-4
_shelx_space_group_comment
;
The symmetry employed for this shelxl refinement is uniquely defined
by the following loop, which should always be used as a source of
symmetry information in preference to the above space-group names.
They are only intended as comments.
;
_shelx_estimated_absorpt_t_max 0.814
_shelx_estimated_absorpt_t_min 0.599
_olex2_refinement_description
;
1. Fixed Uiso
 At 1.2 times of:
  All C(H) groups
 At 1.5 times of:
  All C(H,H,H) groups
2. Restrained distances
 C1-O2
 1.28 with sigma of 0.02
 C1-O1
 1.28 with sigma of 0.02
 C1-O3
 1.28 with sigma of 0.02
 O2-O1
 2.22 with sigma of 0.02
 O1-O3
 2.22 with sigma of 0.02
 O2-O3
 2.22 with sigma of 0.02
3. Rigid bond restraints
 C33A, C33B, C35A, C35B, C36A, C36B, C37A, C37B
 with sigma for 1-2 distances of 0.01 and sigma for 1-3 distances of 0.01
4. Uiso/Uaniso restraints and constraints
C33A \\sim C33B \\sim C35A \\sim C35B \\sim C36A \\sim C36B \\sim C37A \\sim
C37B: within 1.7A with sigma of 0.04 and sigma for terminal atoms of 0.08
Uanis(C33A) = Uanis(C33B) = Uanis(C35A) = Uanis(C35B) = Uanis(C36A) =
Uanis(C36B) = Uanis(C37A) = Uanis(C37B)
5. Rigid body (RIGU) restrains
 C43, C38, C39, C44, H43, C42, H39, C40, H44A, H44B, H44C, H42, C41, H40, H41
 with sigma for 1-2 distances of 0.004 and sigma for 1-3 distances of 0.004
6. Others
 Sof(C33B)=Sof(H33D)=Sof(H33E)=Sof(H33F)=Sof(C35B)=Sof(H35D)=Sof(H35E)=
 Sof(H35F)=Sof(C36B)=Sof(H36D)=Sof(H36E)=Sof(H36F)=Sof(C37B)=Sof(H37D)=
 Sof(H37E)=Sof(H37F)=1-FVAR(1)
 Sof(C33A)=Sof(H33A)=Sof(H33B)=Sof(H33C)=Sof(C35A)=Sof(H35A)=Sof(H35B)=
 Sof(H35C)=Sof(C36A)=Sof(H36A)=Sof(H36B)=Sof(H36C)=Sof(C37A)=Sof(H37A)=
 Sof(H37B)=Sof(H37C)=FVAR(1)
 Fixed Sof: O2(0.5) O1(0.5) C1(0.5) O3(0.5)
7.a Ternary CH refined with riding coordinates:
 C22(H22), C25(H25), C19(H19), C13(H13), C10(H10), C16(H16)
7.b Me refined with riding coordinates:
 C26(H26A,H26B,H26C), C12(H12A,H12B,H12C), C23(H23A,H23B,H23C), C11(H11A,H11B,
 H11C), C27(H27A,H27B,H27C), C15(H15A,H15B,H15C), C21(H21A,H21B,H21C), C17(H17A,
 H17B,H17C), C18(H18A,H18B,H18C), C33A(H33A,H33B,H33C), C35A(H35A,H35B,H35C),
 C36A(H36A,H36B,H36C), C37A(H37A,H37B,H37C), C33B(H33D,H33E,H33F), C36B(H36D,
 H36E,H36F), C37B(H37D,H37E,H37F), C34(H34A,H34B,H34C), C14(H14A,H14B,H14C),
 C24(H24A,H24B,H24C), C20(H20A,H20B,H20C), C44(H44A,H44B,H44C)
7.c Aromatic/amide H refined with riding coordinates:
 C8(H8), C5(H5), C9(H9), C3(H3), C4(H4), C6(H6), C43(H43), C39(H39), C40(H40),
 C42(H42), C41(H41)
7.d Idealised Me refined as rotating group:
 C35B(H35D,H35E,H35F)
;

loop_
_space_group_symop_operation_xyz
'x, y, z'
'-x, -y, -z'

loop_
_atom_site_label
_atom_site_type_symbol
_atom_site_fract_x
_atom_site_fract_y
_atom_site_fract_z
_atom_site_U_iso_or_equiv
_atom_site_adp_type
_atom_site_occupancy
_atom_site_site_symmetry_order
_atom_site_calc_flag
_atom_site_refinement_flags_posn
_atom_site_refinement_flags_adp
_atom_site_refinement_flags_occupancy
_atom_site_disorder_assembly
_atom_site_disorder_group
Th1 Th -0.12780(2) 1.09844(2) -0.16904(2) 0.02046(4) Uani 1 1 d . . . . .
Si2 Si 0.20811(8) 0.98249(7) -0.36611(6) 0.02654(19) Uani 1 1 d . . . . .
Si1 Si -0.11210(8) 1.44731(7) -0.22040(6) 0.02542(18) Uani 1 1 d . . . . .
C26 C 0.2912(4) 0.8112(4) -0.4536(3) 0.0543(12) Uani 1 1 d . . . . .
H26A H 0.3486 0.8596 -0.5012 0.082 Uiso 1 1 calc R . . . .
H26B H 0.2728 0.7721 -0.4861 0.082 Uiso 1 1 calc R . . . .
H26C H 0.3257 0.7566 -0.4017 0.082 Uiso 1 1 calc R . . . .
C12 C 0.0855(4) 1.5254(3) -0.3831(3) 0.0434(9) Uani 1 1 d . . . . .
H12A H 0.1252 1.5106 -0.3344 0.065 Uiso 1 1 calc R . . . .
H12B H 0.1143 1.5873 -0.4412 0.065 Uiso 1 1 calc R . . . .
H12C H 0.1034 1.4586 -0.4010 0.065 Uiso 1 1 calc R . . . .
C23 C 0.4201(4) 0.8700(4) -0.3023(3) 0.0498(10) Uani 1 1 d . . . . .
H23A H 0.4569 0.9330 -0.3531 0.075 Uiso 1 1 calc R . . . .
H23B H 0.4355 0.8107 -0.3291 0.075 Uiso 1 1 calc R . . . .
H23C H 0.4542 0.8416 -0.2477 0.075 Uiso 1 1 calc R . . . .
C11 C -0.1137(4) 1.5799(3) -0.4158(3) 0.0474(10) Uani 1 1 d . . . . .
H11A H -0.1999 1.6001 -0.3879 0.071 Uiso 1 1 calc R . . . .
H11B H -0.0970 1.5132 -0.4334 0.071 Uiso 1 1 calc R . . . .
H11C H -0.0849 1.6416 -0.4742 0.071 Uiso 1 1 calc R . . . .
C27 C 0.0851(5) 0.8066(4) -0.3350(4) 0.0622(13) Uani 1 1 d . . . . .
H27A H 0.0113 0.8515 -0.3068 0.093 Uiso 1 1 calc R . . . .
H27B H 0.1193 0.7519 -0.2830 0.093 Uiso 1 1 calc R . . . .
H27C H 0.0673 0.7676 -0.3680 0.093 Uiso 1 1 calc R . . . .
C28 C -0.2647(3) 0.9533(3) -0.0091(3) 0.0417(9) Uani 1 1 d . . . . .
C15 C -0.0778(4) 1.3521(4) -0.0307(3) 0.0480(10) Uani 1 1 d . . . . .
H15A H -0.0910 1.2833 -0.0306 0.072 Uiso 1 1 calc R . . . .
H15B H -0.1540 1.3937 -0.0019 0.072 Uiso 1 1 calc R . . . .
H15C H -0.0228 1.3336 0.0076 0.072 Uiso 1 1 calc R . . . .
C21 C 0.2552(4) 1.1256(4) -0.5630(3) 0.0530(11) Uani 1 1 d . . . . .
H21A H 0.2338 1.0684 -0.5748 0.079 Uiso 1 1 calc R . . . .
H21B H 0.3135 1.1635 -0.6218 0.079 Uiso 1 1 calc R . . . .
H21C H 0.1835 1.1800 -0.5470 0.079 Uiso 1 1 calc R . . . .
C7 C 0.0690(3) 1.0836(3) -0.3263(2) 0.0242(6) Uani 1 1 d . . . . .
C22 C 0.2863(3) 0.9082(3) -0.2665(2) 0.0330(7) Uani 1 1 d . . . . .
H22 H 0.2751 0.9636 -0.2348 0.040 Uiso 1 1 calc R . . . .
C17 C -0.3483(4) 1.4202(4) -0.0836(4) 0.0560(12) Uani 1 1 d . . . . .
H17A H -0.3325 1.3497 -0.0954 0.084 Uiso 1 1 calc R . . . .
H17B H -0.4337 1.4514 -0.0720 0.084 Uiso 1 1 calc R . . . .
H17C H -0.3243 1.4067 -0.0264 0.084 Uiso 1 1 calc R . . . .
C25 C 0.1748(4) 0.8828(3) -0.4088(3) 0.0386(8) Uani 1 1 d . . . . .
H25 H 0.1392 0.9310 -0.4634 0.046 Uiso 1 1 calc R . . . .
C18 C -0.3033(4) 1.6141(4) -0.1549(4) 0.0591(12) Uani 1 1 d . . . . .
H18A H -0.2581 1.6667 -0.2124 0.089 Uiso 1 1 calc R . . . .
H18B H -0.2793 1.6018 -0.0979 0.089 Uiso 1 1 calc R . . . .
H18C H -0.3888 1.6447 -0.1432 0.089 Uiso 1 1 calc R . . . .
C30 C -0.3192(5) 1.0059(5) -0.1469(3) 0.0675(17) Uani 1 1 d . . . . .
C31 C -0.3732(4) 1.0893(4) -0.1022(4) 0.0531(12) Uani 1 1 d . . . . .
C32 C -0.3388(4) 1.0557(4) -0.0188(3) 0.0441(10) Uani 1 1 d . . . . .
C33A C -0.3994(9) 1.1225(9) 0.0471(8) 0.0581(10) Uani 0.539(8) 1 d . U P A 1
H33A H -0.4460 1.1919 0.0144 0.087 Uiso 0.539(8) 1 calc R . P A 1
H33B H -0.3396 1.1399 0.0637 0.087 Uiso 0.539(8) 1 calc R . P A 1
H33C H -0.4527 1.0799 0.1067 0.087 Uiso 0.539(8) 1 calc R . P A 1
C35A C -0.3211(9) 0.9728(9) -0.2300(7) 0.0581(10) Uani 0.539(8) 1 d . U P A 1
H35A H -0.2641 0.9035 -0.2322 0.087 Uiso 0.539(8) 1 calc R . P A 1
H35B H -0.2987 1.0322 -0.2924 0.087 Uiso 0.539(8) 1 calc R . P A 1
H35C H -0.4015 0.9616 -0.2181 0.087 Uiso 0.539(8) 1 calc R . P A 1
C36A C -0.4640(9) 1.1774(9) -0.1426(8) 0.0581(10) Uani 0.539(8) 1 d . U P A 1
H36A H -0.4598 1.1736 -0.2049 0.087 Uiso 0.539(8) 1 calc R . P A 1
H36B H -0.4493 1.2503 -0.1532 0.087 Uiso 0.539(8) 1 calc R . P A 1
H36C H -0.5434 1.1671 -0.0968 0.087 Uiso 0.539(8) 1 calc R . P A 1
C37A C -0.1990(9) 0.8181(9) -0.1117(8) 0.0581(10) Uani 0.539(8) 1 d . U P A 1
H37A H -0.2084 0.8309 -0.1749 0.087 Uiso 0.539(8) 1 calc R . P A 1
H37B H -0.2402 0.7575 -0.0616 0.087 Uiso 0.539(8) 1 calc R . P A 1
H37C H -0.1139 0.7977 -0.1158 0.087 Uiso 0.539(8) 1 calc R . P A 1
C33B C -0.3588(11) 1.1078(11) 0.0624(10) 0.0581(10) Uani 0.461(8) 1 d . U P A 2
H33D H -0.4126 1.1800 0.0500 0.087 Uiso 0.461(8) 1 calc R . P A 2
H33E H -0.2819 1.1181 0.0600 0.087 Uiso 0.461(8) 1 calc R . P A 2
H33F H -0.3941 1.0573 0.1270 0.087 Uiso 0.461(8) 1 calc R . P A 2
C35B C -0.3717(11) 1.0298(11) -0.2290(8) 0.0581(10) Uani 0.461(8) 1 d . U P A 2
H35D H -0.4364 0.9876 -0.2041 0.087 Uiso 0.461(8) 1 calc GR . P A 2
H35E H -0.3092 1.0074 -0.2823 0.087 Uiso 0.461(8) 1 calc GR . P A 2
H35F H -0.4030 1.1097 -0.2532 0.087 Uiso 0.461(8) 1 calc GR . P A 2
C36B C -0.4704(10) 1.2062(10) -0.1154(9) 0.0581(10) Uani 0.461(8) 1 d . U P A 2
H36D H -0.4922 1.2267 -0.1752 0.087 Uiso 0.461(8) 1 calc R . P A 2
H36E H -0.4351 1.2654 -0.1198 0.087 Uiso 0.461(8) 1 calc R . P A 2
H36F H -0.5420 1.1963 -0.0592 0.087 Uiso 0.461(8) 1 calc R . P A 2
C37B C -0.1660(11) 0.8009(10) -0.0843(10) 0.0581(10) Uani 0.461(8) 1 d . U P A 2
H37D H -0.1613 0.7842 -0.1411 0.087 Uiso 0.461(8) 1 calc R . P A 2
H37E H -0.1996 0.7430 -0.0244 0.087 Uiso 0.461(8) 1 calc R . P A 2
H37F H -0.0859 0.8029 -0.0865 0.087 Uiso 0.461(8) 1 calc R . P A 2
C29 C -0.2507(4) 0.9205(3) -0.0857(4) 0.0490(11) Uani 1 1 d . . . . .
C8 C 0.0871(3) 1.1543(3) -0.2861(2) 0.0242(6) Uani 1 1 d . . . . .
H8 H 0.1640 1.1316 -0.2765 0.029 Uiso 1 1 calc R . . . .
C19 C 0.3098(3) 1.0708(3) -0.4778(2) 0.0355(8) Uani 1 1 d . . . . .
H19 H 0.3851 1.0195 -0.4984 0.043 Uiso 1 1 calc R . . . .
C5 C -0.1418(3) 1.1612(3) -0.3571(2) 0.0278(7) Uani 1 1 d . . . . .
H5 H -0.1832 1.1433 -0.3879 0.033 Uiso 1 1 calc R . . . .
C34 C -0.2192(5) 0.8809(5) 0.0783(4) 0.0809(19) Uani 1 1 d . . . . .
H34A H -0.1680 0.8126 0.0669 0.121 Uiso 1 1 calc R . . . .
H34B H -0.2870 0.8617 0.1365 0.121 Uiso 1 1 calc R . . . .
H34C H -0.1731 0.9217 0.0881 0.121 Uiso 1 1 calc R . . . .
C9 C 0.0235(3) 1.2478(2) -0.2566(2) 0.0235(6) Uani 1 1 d . . . . .
H9 H 0.0707 1.2717 -0.2351 0.028 Uiso 1 1 calc R . . . .
C2 C -0.0922(3) 1.3168(2) -0.2501(2) 0.0240(6) Uani 1 1 d . . . . .
C3 C -0.1884(3) 1.3138(3) -0.2784(2) 0.0255(6) Uani 1 1 d . . . . .
H3 H -0.2575 1.3664 -0.2617 0.031 Uiso 1 1 calc R . . . .
C4 C -0.2063(3) 1.2523(3) -0.3251(2) 0.0280(7) Uani 1 1 d . . . . .
H4 H -0.2812 1.2793 -0.3384 0.034 Uiso 1 1 calc R . . . .
C6 C -0.0312(3) 1.0901(3) -0.3547(2) 0.0274(7) Uani 1 1 d . . . . .
H6 H -0.0204 1.0312 -0.3780 0.033 Uiso 1 1 calc R . . . .
C13 C -0.0240(3) 1.4230(3) -0.1351(2) 0.0306(7) Uani 1 1 d . . . . .
H13 H 0.0562 1.3797 -0.1592 0.037 Uiso 1 1 calc R . . . .
C10 C -0.0498(4) 1.5562(3) -0.3405(3) 0.0369(8) Uani 1 1 d . . . . .
H10 H -0.0651 1.6270 -0.3271 0.044 Uiso 1 1 calc R . . . .
C14 C -0.0013(4) 1.5303(3) -0.1359(3) 0.0489(10) Uani 1 1 d . . . . .
H14A H 0.0336 1.5755 -0.2033 0.073 Uiso 1 1 calc R . . . .
H14B H 0.0540 1.5112 -0.0978 0.073 Uiso 1 1 calc R . . . .
H14C H -0.0770 1.5727 -0.1072 0.073 Uiso 1 1 calc R . . . .
C24 C 0.2289(5) 0.8108(4) -0.1868(3) 0.0618(13) Uani 1 1 d . . . . .
H24A H 0.1427 0.8359 -0.1634 0.093 Uiso 1 1 calc R . . . .
H24B H 0.2635 0.7825 -0.1325 0.093 Uiso 1 1 calc R . . . .
H24C H 0.2435 0.7513 -0.2131 0.093 Uiso 1 1 calc R . . . .
C16 C -0.2774(3) 1.5020(3) -0.1723(3) 0.0376(8) Uani 1 1 d . . . . .
H16 H -0.3124 1.5186 -0.2258 0.045 Uiso 1 1 calc R . . . .
C20 C 0.3448(4) 1.1597(3) -0.4595(3) 0.0455(10) Uani 1 1 d . . . . .
H20A H 0.3803 1.1241 -0.4053 0.068 Uiso 1 1 calc R . . . .
H20B H 0.2735 1.2143 -0.4429 0.068 Uiso 1 1 calc R . . . .
H20C H 0.4029 1.1975 -0.5184 0.068 Uiso 1 1 calc R . . . .
C38 C -0.5873(5) 1.4049(4) -0.3228(4) 0.0661(13) Uani 1 1 d . . . . .
C43 C -0.4851(5) 1.4566(4) -0.3760(5) 0.0782(16) Uani 1 1 d . . . . .
H43 H -0.4321 1.4426 -0.4338 0.094 Uiso 1 1 calc R . . . .
C39 C -0.6610(5) 1.4278(5) -0.2406(5) 0.0736(14) Uani 1 1 d . . . . .
H39 H -0.7300 1.3942 -0.2054 0.088 Uiso 1 1 calc R . . . .
C40 C -0.6392(6) 1.4986(5) -0.2062(6) 0.095(2) Uani 1 1 d . . . . .
H40 H -0.6914 1.5119 -0.1479 0.114 Uiso 1 1 calc R . . . .
C42 C -0.4646(7) 1.5265(5) -0.3426(6) 0.096(2) Uani 1 1 d . . . . .
H42 H -0.3962 1.5610 -0.3781 0.115 Uiso 1 1 calc R . . . .
C44 C -0.6104(6) 1.3284(5) -0.3573(5) 0.0897(19) Uani 1 1 d . . . . .
H44A H -0.5477 1.3233 -0.4174 0.135 Uiso 1 1 calc R . . . .
H44B H -0.6881 1.3566 -0.3704 0.135 Uiso 1 1 calc R . . . .
H44C H -0.6107 1.2544 -0.3073 0.135 Uiso 1 1 calc R . . . .
C41 C -0.5397(7) 1.5492(5) -0.2589(7) 0.100(2) Uani 1 1 d . . . . .
H41 H -0.5234 1.5990 -0.2378 0.120 Uiso 1 1 calc R . . . .
O2 O 0.0085(4) 0.9537(3) -0.0756(3) 0.0253(9) Uani 0.5 1 d D . P . .
O1 O -0.0919(4) 1.0983(4) -0.0226(3) 0.0262(9) Uani 0.5 1 d D . P . .
C1 C -0.0133(7) 1.0058(7) -0.0154(6) 0.0274(18) Uiso 0.5 1 d D . P . .
O3 O 0.0378(5) 0.9648(5) 0.0539(4) 0.0375(12) Uani 0.5 1 d D . P . .

loop_
_atom_site_aniso_label
_atom_site_aniso_U_11
_atom_site_aniso_U_22
_atom_site_aniso_U_33
_atom_site_aniso_U_23
_atom_site_aniso_U_13
_atom_site_aniso_U_12
Th1 0.02141(6) 0.01948(6) 0.02214(6) -0.00810(4) -0.00575(4) -0.00492(4)
Si2 0.0305(5) 0.0232(4) 0.0223(4) -0.0098(3) -0.0026(4) -0.0032(4)
Si1 0.0360(5) 0.0169(4) 0.0248(4) -0.0072(3) -0.0103(4) -0.0043(3)
C26 0.064(3) 0.051(3) 0.061(3) -0.040(2) -0.026(2) 0.013(2)
C12 0.056(3) 0.043(2) 0.0289(18) -0.0036(16) -0.0082(17) -0.0226(19)
C23 0.041(2) 0.057(3) 0.042(2) -0.017(2) -0.0134(18) 0.0067(19)
C11 0.071(3) 0.035(2) 0.035(2) -0.0040(16) -0.023(2) -0.0065(19)
C27 0.070(3) 0.042(2) 0.087(4) -0.029(3) -0.019(3) -0.020(2)
C28 0.039(2) 0.045(2) 0.039(2) 0.0018(17) -0.0128(17) -0.0248(18)
C15 0.070(3) 0.047(2) 0.0294(19) -0.0033(17) -0.0201(19) -0.019(2)
C21 0.067(3) 0.044(2) 0.031(2) -0.0064(17) -0.009(2) -0.002(2)
C7 0.0269(16) 0.0222(15) 0.0232(15) -0.0102(12) -0.0038(12) -0.0047(12)
C22 0.0361(19) 0.0296(18) 0.0290(17) -0.0117(14) -0.0073(15) 0.0003(14)
C17 0.040(2) 0.057(3) 0.067(3) -0.035(2) 0.004(2) -0.009(2)
C25 0.046(2) 0.0316(19) 0.043(2) -0.0228(16) -0.0114(17) 0.0000(16)
C18 0.064(3) 0.039(2) 0.074(3) -0.036(2) -0.015(3) 0.009(2)
C30 0.074(3) 0.125(5) 0.030(2) -0.012(3) -0.008(2) -0.080(3)
C31 0.027(2) 0.049(3) 0.062(3) 0.008(2) -0.0129(19) -0.0164(18)
C32 0.040(2) 0.048(2) 0.040(2) -0.0148(18) 0.0061(17) -0.0227(18)
C33A 0.053(2) 0.065(2) 0.067(2) -0.0235(19) -0.0169(18) -0.0229(19)
C35A 0.053(2) 0.065(2) 0.067(2) -0.0235(19) -0.0169(18) -0.0229(19)
C36A 0.053(2) 0.065(2) 0.067(2) -0.0235(19) -0.0169(18) -0.0229(19)
C37A 0.053(2) 0.065(2) 0.067(2) -0.0235(19) -0.0169(18) -0.0229(19)
C33B 0.053(2) 0.065(2) 0.067(2) -0.0235(19) -0.0169(18) -0.0229(19)
C35B 0.053(2) 0.065(2) 0.067(2) -0.0235(19) -0.0169(18) -0.0229(19)
C36B 0.053(2) 0.065(2) 0.067(2) -0.0235(19) -0.0169(18) -0.0229(19)
C37B 0.053(2) 0.065(2) 0.067(2) -0.0235(19) -0.0169(18) -0.0229(19)
C29 0.041(2) 0.038(2) 0.066(3) -0.023(2) 0.004(2) -0.0216(18)
C8 0.0227(15) 0.0255(16) 0.0232(15) -0.0082(13) -0.0028(12) -0.0077(12)
C19 0.0360(19) 0.0306(18) 0.0269(17) -0.0081(14) 0.0001(15) -0.0021(14)
C5 0.0317(18) 0.0337(18) 0.0245(15) -0.0130(14) -0.0114(13) -0.0060(14)
C34 0.079(4) 0.079(4) 0.071(3) 0.034(3) -0.044(3) -0.050(3)
C9 0.0263(16) 0.0223(15) 0.0242(15) -0.0071(12) -0.0062(12) -0.0093(12)
C2 0.0311(17) 0.0187(15) 0.0222(14) -0.0056(12) -0.0070(13) -0.0069(12)
C3 0.0290(17) 0.0205(15) 0.0279(16) -0.0089(13) -0.0103(13) -0.0020(12)
C4 0.0324(18) 0.0257(16) 0.0277(16) -0.0052(13) -0.0160(14) -0.0036(13)
C6 0.0331(18) 0.0267(16) 0.0259(16) -0.0123(13) -0.0071(13) -0.0069(13)
C13 0.040(2) 0.0255(17) 0.0280(16) -0.0082(13) -0.0117(15) -0.0073(14)
C10 0.061(3) 0.0226(17) 0.0291(17) -0.0051(14) -0.0146(17) -0.0129(16)
C14 0.077(3) 0.041(2) 0.045(2) -0.0139(18) -0.028(2) -0.021(2)
C24 0.067(3) 0.057(3) 0.042(2) 0.008(2) -0.016(2) -0.018(2)
C16 0.039(2) 0.0316(19) 0.047(2) -0.0235(17) -0.0127(17) 0.0027(15)
C20 0.044(2) 0.040(2) 0.039(2) -0.0088(17) 0.0044(18) -0.0158(18)
C38 0.074(3) 0.044(2) 0.088(3) -0.009(2) -0.054(3) 0.001(2)
C43 0.074(3) 0.060(3) 0.094(4) 0.009(3) -0.058(3) -0.010(2)
C39 0.064(3) 0.065(3) 0.096(4) -0.025(3) -0.043(3) 0.006(2)
C40 0.093(4) 0.070(4) 0.147(6) -0.045(4) -0.079(4) 0.021(3)
C42 0.092(4) 0.063(4) 0.146(6) -0.001(3) -0.091(4) -0.008(3)
C44 0.107(5) 0.073(4) 0.111(5) -0.032(4) -0.060(4) -0.007(3)
C41 0.106(5) 0.056(3) 0.169(6) -0.034(4) -0.100(4) 0.012(3)
O2 0.026(2) 0.020(2) 0.027(2) -0.0062(18) -0.0094(18) 0.0001(17)
O1 0.031(3) 0.026(2) 0.025(2) -0.011(2) -0.0070(19) -0.008(2)
O3 0.033(3) 0.048(4) 0.031(3) 0.002(3) -0.017(2) -0.018(3)

loop_
_atom_type_symbol
_atom_type_description
_atom_type_scat_dispersion_real
_atom_type_scat_dispersion_imag
_atom_type_scat_source
C C 0.0033 0.0016 'International Tables Vol C Tables 4.2.6.8 and 6.1.1.4'
H H 0.0000 0.0000 'International Tables Vol C Tables 4.2.6.8 and 6.1.1.4'
O O 0.0106 0.0060 'International Tables Vol C Tables 4.2.6.8 and 6.1.1.4'
Si Si 0.0817 0.0704 'International Tables Vol C Tables 4.2.6.8 and 6.1.1.4'
Th Th -7.2400 8.8979 'International Tables Vol C Tables 4.2.6.8 and 6.1.1.4'

loop_
_geom_angle_atom_site_label_1
_geom_angle_atom_site_label_2
_geom_angle_atom_site_label_3
_geom_angle
_geom_angle_site_symmetry_1
_geom_angle_site_symmetry_3
C7 Th1 C28 137.06(11) . .
C7 Th1 C5 56.73(10) . .
C7 Th1 C2 79.86(10) . .
C7 Th1 C4 77.28(10) . .
C8 Th1 C28 150.71(11) . .
C8 Th1 C7 30.44(9) . .
C8 Th1 C5 75.45(10) . .
C8 Th1 C9 30.09(9) . .
C8 Th1 C2 57.96(10) . .
C8 Th1 C3 77.39(10) . .
C8 Th1 C4 83.32(10) . .
C8 Th1 C6 56.75(10) . .
C5 Th1 C28 122.73(11) . .
C9 Th1 C28 154.04(11) . .
C9 Th1 C7 58.04(9) . .
C9 Th1 C5 82.90(10) . .
C9 Th1 C2 30.22(9) . .
C9 Th1 C4 75.40(10) . .
C9 Th1 C6 76.93(10) . .
C2 Th1 C28 142.83(11) . .
C2 Th1 C5 76.95(10) . .
C3 Th1 C28 131.20(12) . .
C3 Th1 C7 86.94(10) . .
C3 Th1 C5 56.68(10) . .
C3 Th1 C9 56.73(10) . .
C3 Th1 C2 30.11(9) . .
C3 Th1 C4 29.76(9) . .
C3 Th1 C6 77.85(10) . .
C4 Th1 C28 124.23(11) . .
C4 Th1 C5 29.37(10) . .
C4 Th1 C2 56.75(10) . .
C6 Th1 C28 127.01(11) . .
C6 Th1 C7 30.12(10) . .
C6 Th1 C5 29.51(10) . .
C6 Th1 C2 86.35(10) . .
C6 Th1 C4 56.50(10) . .
O2 Th1 C28 72.17(13) . .
O2 Th1 C7 82.52(12) . .
O2 Th1 C8 78.88(12) . .
O2 Th1 C5 134.06(12) . .
O2 Th1 C9 93.38(12) . .
O2 Th1 C2 119.02(12) . .
O2 Th1 C3 149.07(12) . .
O2 Th1 C4 159.79(12) . .
O2 Th1 C6 105.00(12) . .
O1 Th1 C28 74.00(13) . .
O1 Th1 C7 117.12(12) . .
O1 Th1 C8 92.38(12) . .
O1 Th1 C5 161.99(12) . .
O1 Th1 C9 80.07(12) . .
O1 Th1 C2 85.36(12) . .
O1 Th1 C3 108.19(12) . .
O1 Th1 C4 137.64(12) . .
O1 Th1 C6 147.24(13) . .
O1 Th1 O2 53.36(14) . .
O3 Th1 C28 73.94(15) 2_575 .
O3 Th1 C7 99.32(16) 2_575 .
O3 Th1 C8 82.76(15) 2_575 .
O3 Th1 C5 156.04(16) 2_575 .
O3 Th1 C9 83.19(15) 2_575 .
O3 Th1 C2 99.91(16) 2_575 .
O3 Th1 C3 127.97(16) 2_575 .
O3 Th1 C4 156.65(16) 2_575 .
O3 Th1 C6 127.49(17) 2_575 .
O3 Th1 O2 28.31(18) 2_575 .
O3 Th1 O1 25.34(17) 2_575 .
C7 Si2 C22 110.46(15) . .
C7 Si2 C25 112.09(16) . .
C22 Si2 C25 113.35(17) . .
C19 Si2 C7 105.82(15) . .
C19 Si2 C22 109.08(17) . .
C19 Si2 C25 105.61(17) . .
C13 Si1 C2 111.91(15) . .
C13 Si1 C10 107.84(16) . .
C13 Si1 C16 112.84(17) . .
C10 Si1 C2 106.19(15) . .
C10 Si1 C16 107.72(18) . .
C16 Si1 C2 110.01(15) . .
H26A C26 H26B 109.5 . .
H26A C26 H26C 109.5 . .
H26B C26 H26C 109.5 . .
C25 C26 H26A 109.5 . .
C25 C26 H26B 109.5 . .
C25 C26 H26C 109.5 . .
H12A C12 H12B 109.5 . .
H12A C12 H12C 109.5 . .
H12B C12 H12C 109.5 . .
C10 C12 H12A 109.5 . .
C10 C12 H12B 109.5 . .
C10 C12 H12C 109.5 . .
H23A C23 H23B 109.5 . .
H23A C23 H23C 109.5 . .
H23B C23 H23C 109.5 . .
C22 C23 H23A 109.5 . .
C22 C23 H23B 109.5 . .
C22 C23 H23C 109.5 . .
H11A C11 H11B 109.5 . .
H11A C11 H11C 109.5 . .
H11B C11 H11C 109.5 . .
C10 C11 H11A 109.5 . .
C10 C11 H11B 109.5 . .
C10 C11 H11C 109.5 . .
H27A C27 H27B 109.5 . .
H27A C27 H27C 109.5 . .
H27B C27 H27C 109.5 . .
C25 C27 H27A 109.5 . .
C25 C27 H27B 109.5 . .
C25 C27 H27C 109.5 . .
C32 C28 Th1 76.3(2) . .
C32 C28 C34 125.6(5) . .
C29 C28 Th1 76.2(2) . .
C29 C28 C32 109.1(4) . .
C29 C28 C34 124.8(5) . .
C34 C28 Th1 120.4(3) . .
H15A C15 H15B 109.5 . .
H15A C15 H15C 109.5 . .
H15B C15 H15C 109.5 . .
C13 C15 H15A 109.5 . .
C13 C15 H15B 109.5 . .
C13 C15 H15C 109.5 . .
H21A C21 H21B 109.5 . .
H21A C21 H21C 109.5 . .
H21B C21 H21C 109.5 . .
C19 C21 H21A 109.5 . .
C19 C21 H21B 109.5 . .
C19 C21 H21C 109.5 . .
Si2 C7 Th1 141.48(15) . .
C8 C7 Th1 72.90(17) . .
C8 C7 Si2 114.4(2) . .
C6 C7 Th1 74.23(18) . .
C6 C7 Si2 115.4(2) . .
C6 C7 C8 129.4(3) . .
Si2 C22 H22 106.4 . .
C23 C22 Si2 115.1(3) . .
C23 C22 H22 106.4 . .
C23 C22 C24 109.7(3) . .
C24 C22 Si2 112.3(3) . .
C24 C22 H22 106.4 . .
H17A C17 H17B 109.5 . .
H17A C17 H17C 109.5 . .
H17B C17 H17C 109.5 . .
C16 C17 H17A 109.5 . .
C16 C17 H17B 109.5 . .
C16 C17 H17C 109.5 . .
Si2 C25 H25 105.9 . .
C26 C25 Si2 111.6(3) . .
C26 C25 H25 105.9 . .
C27 C25 Si2 117.5(3) . .
C27 C25 C26 109.2(3) . .
C27 C25 H25 105.9 . .
H18A C18 H18B 109.5 . .
H18A C18 H18C 109.5 . .
H18B C18 H18C 109.5 . .
C16 C18 H18A 109.5 . .
C16 C18 H18B 109.5 . .
C16 C18 H18C 109.5 . .
C31 C30 Th1 75.2(2) . .
C31 C30 C35A 141.2(7) . .
C31 C30 C35B 110.1(7) . .
C31 C30 C29 105.6(4) . .
C35A C30 Th1 120.4(4) . .
C35B C30 Th1 124.3(5) . .
C29 C30 Th1 73.9(2) . .
C29 C30 C35A 112.8(6) . .
C29 C30 C35B 143.0(7) . .
C30 C31 Th1 75.7(2) . .
C30 C31 C36A 115.7(6) . .
C30 C31 C36B 139.0(6) . .
C32 C31 Th1 74.7(2) . .
C32 C31 C30 108.5(4) . .
C32 C31 C36A 134.8(6) . .
C32 C31 C36B 112.3(6) . .
C36A C31 Th1 124.3(4) . .
C36B C31 Th1 119.0(4) . .
C28 C32 Th1 75.1(2) . .
C28 C32 C31 108.7(4) . .
C28 C32 C33A 133.1(6) . .
C28 C32 C33B 115.1(6) . .
C31 C32 Th1 76.7(2) . .
C31 C32 C33A 117.3(6) . .
C31 C32 C33B 136.1(6) . .
C33A C32 Th1 122.7(4) . .
C33B C32 Th1 111.7(5) . .
C32 C33A H33A 109.5 . .
C32 C33A H33B 109.5 . .
C32 C33A H33C 109.5 . .
H33A C33A H33B 109.5 . .
H33A C33A H33C 109.5 . .
H33B C33A H33C 109.5 . .
C30 C35A H35A 109.5 . .
C30 C35A H35B 109.5 . .
C30 C35A H35C 109.5 . .
H35A C35A H35B 109.5 . .
H35A C35A H35C 109.5 . .
H35B C35A H35C 109.5 . .
C31 C36A H36A 109.5 . .
C31 C36A H36B 109.5 . .
C31 C36A H36C 109.5 . .
H36A C36A H36B 109.5 . .
H36A C36A H36C 109.5 . .
H36B C36A H36C 109.5 . .
H37A C37A H37B 109.5 . .
H37A C37A H37C 109.5 . .
H37B C37A H37C 109.5 . .
C29 C37A H37A 109.5 . .
C29 C37A H37B 109.5 . .
C29 C37A H37C 109.5 . .
C32 C33B H33D 109.5 . .
C32 C33B H33E 109.5 . .
C32 C33B H33F 109.5 . .
H33D C33B H33E 109.5 . .
H33D C33B H33F 109.5 . .
H33E C33B H33F 109.5 . .
C30 C35B H35D 109.5 . .
C30 C35B H35E 109.5 . .
C30 C35B H35F 109.5 . .
H35D C35B H35E 109.5 . .
H35D C35B H35F 109.5 . .
H35E C35B H35F 109.5 . .
C31 C36B H36D 109.5 . .
C31 C36B H36E 109.5 . .
C31 C36B H36F 109.5 . .
H36D C36B H36E 109.5 . .
H36D C36B H36F 109.5 . .
H36E C36B H36F 109.5 . .
H37D C37B H37E 109.5 . .
H37D C37B H37F 109.5 . .
H37E C37B H37F 109.5 . .
C29 C37B H37D 109.5 . .
C29 C37B H37E 109.5 . .
C29 C37B H37F 109.5 . .
C28 C29 Th1 75.2(2) . .
C28 C29 C30 108.1(4) . .
C28 C29 C37A 136.5(6) . .
C28 C29 C37B 115.0(6) . .
C30 C29 Th1 76.5(2) . .
C30 C29 C37A 114.8(6) . .
C30 C29 C37B 136.9(6) . .
C37A C29 Th1 121.3(4) . .
C37B C29 Th1 114.4(5) . .
Th1 C8 H8 132.3 . .
C7 C8 Th1 76.65(17) . .
C7 C8 H8 110.9 . .
C9 C8 Th1 75.58(18) . .
C9 C8 C7 138.3(3) . .
C9 C8 H8 110.9 . .
Si2 C19 H19 107.1 . .
C21 C19 Si2 111.3(3) . .
C21 C19 H19 107.1 . .
C21 C19 C20 109.8(3) . .
C20 C19 Si2 113.9(2) . .
C20 C19 H19 107.1 . .
Th1 C5 H5 136.5 . .
C4 C5 Th1 74.58(18) . .
C4 C5 H5 112.1 . .
C4 C5 C6 135.7(3) . .
C6 C5 Th1 73.68(18) . .
C6 C5 H5 112.1 . .
C28 C34 H34A 109.5 . .
C28 C34 H34B 109.5 . .
C28 C34 H34C 109.5 . .
H34A C34 H34B 109.5 . .
H34A C34 H34C 109.5 . .
H34B C34 H34C 109.5 . .
Th1 C9 H9 134.6 . .
C8 C9 Th1 74.33(17) . .
C8 C9 H9 111.0 . .
C8 C9 C2 137.9(3) . .
C2 C9 Th1 76.49(17) . .
C2 C9 H9 111.0 . .
Si1 C2 Th1 143.60(15) . .
C9 C2 Th1 73.29(17) . .
C9 C2 Si1 115.4(2) . .
C3 C2 Th1 73.26(17) . .
C3 C2 Si1 113.9(2) . .
C3 C2 C9 129.8(3) . .
Th1 C3 H3 127.9 . .
C2 C3 Th1 76.63(18) . .
C2 C3 H3 112.1 . .
C4 C3 Th1 76.60(18) . .
C4 C3 C2 135.8(3) . .
C4 C3 H3 112.1 . .
Th1 C4 H4 134.8 . .
C5 C4 Th1 76.04(18) . .
C5 C4 C3 136.4(3) . .
C5 C4 H4 111.8 . .
C3 C4 Th1 73.64(18) . .
C3 C4 H4 111.8 . .
Th1 C6 H6 129.7 . .
C7 C6 Th1 75.65(18) . .
C7 C6 H6 111.9 . .
C5 C6 Th1 76.82(19) . .
C5 C6 C7 136.3(3) . .
C5 C6 H6 111.9 . .
Si1 C13 H13 106.4 . .
C15 C13 Si1 113.2(3) . .
C15 C13 H13 106.4 . .
C15 C13 C14 109.9(3) . .
C14 C13 Si1 114.0(3) . .
C14 C13 H13 106.4 . .
Si1 C10 H10 107.2 . .
C12 C10 Si1 112.7(3) . .
C12 C10 C11 110.3(3) . .
C12 C10 H10 107.2 . .
C11 C10 Si1 111.9(3) . .
C11 C10 H10 107.2 . .
C13 C14 H14A 109.5 . .
C13 C14 H14B 109.5 . .
C13 C14 H14C 109.5 . .
H14A C14 H14B 109.5 . .
H14A C14 H14C 109.5 . .
H14B C14 H14C 109.5 . .
C22 C24 H24A 109.5 . .
C22 C24 H24B 109.5 . .
C22 C24 H24C 109.5 . .
H24A C24 H24B 109.5 . .
H24A C24 H24C 109.5 . .
H24B C24 H24C 109.5 . .
Si1 C16 H16 105.4 . .
C17 C16 Si1 116.0(3) . .
C17 C16 C18 109.8(3) . .
C17 C16 H16 105.4 . .
C18 C16 Si1 113.9(3) . .
C18 C16 H16 105.4 . .
C19 C20 H20A 109.5 . .
C19 C20 H20B 109.5 . .
C19 C20 H20C 109.5 . .
H20A C20 H20B 109.5 . .
H20A C20 H20C 109.5 . .
H20B C20 H20C 109.5 . .
C43 C38 C44 119.5(6) . .
C39 C38 C43 118.6(5) . .
C39 C38 C44 121.9(6) . .
C38 C43 H43 120.6 . .
C42 C43 C38 118.8(7) . .
C42 C43 H43 120.6 . .
C38 C39 H39 118.7 . .
C38 C39 C40 122.5(6) . .
C40 C39 H39 118.7 . .
C39 C40 H40 120.7 . .
C41 C40 C39 118.5(8) . .
C41 C40 H40 120.7 . .
C43 C42 H42 118.8 . .
C43 C42 C41 122.4(7) . .
C41 C42 H42 118.8 . .
C38 C44 H44A 109.5 . .
C38 C44 H44B 109.5 . .
C38 C44 H44C 109.5 . .
H44A C44 H44B 109.5 . .
H44A C44 H44C 109.5 . .
H44B C44 H44C 109.5 . .
C40 C41 C42 119.2(7) . .
C40 C41 H41 120.4 . .
C42 C41 H41 120.4 . .
C1 O2 Th1 110.3(3) 2_575 .
C1 O2 Th1 93.9(4) . .
C1 O2 C1 16.6(6) . 2_575
O3 O2 Th1 62.2(3) 2_575 .
O3 O2 C1 48.2(4) 2_575 2_575
O3 O2 C1 32.0(3) 2_575 .
C1 O1 Th1 113.7(3) 2_575 .
C1 O1 Th1 93.8(4) . .
C1 O1 C1 20.1(5) . 2_575
O3 O1 Th1 62.3(3) 2_575 .
O3 O1 C1 51.4(4) 2_575 2_575
O3 O1 C1 31.9(4) 2_575 .
O2 C1 Th1 59.6(3) . .
O2 C1 Th1 136.8(4) 2_575 .
O2 C1 O2 163.4(6) . 2_575
O2 C1 O1 118.9(6) . .
O2 C1 O1 81.1(5) . 2_575
O2 C1 O3 120.8(7) . .
O1 C1 Th1 59.4(3) . .
O1 C1 Th1 140.4(4) 2_575 .
O1 C1 O2 82.3(3) 2_575 2_575
O1 C1 O2 77.7(4) . 2_575
O1 C1 O1 159.9(5) . 2_575
C1 C1 Th1 169.9(17) 2_575 .
C1 C1 O2 127.0(17) 2_575 .
C1 C1 O2 36.4(12) 2_575 2_575
C1 C1 O1 113.9(15) 2_575 .
C1 C1 O1 46.0(12) 2_575 2_575
C1 C1 O3 161(2) 2_575 2_575
C1 C1 O3 9.8(12) 2_575 .
O3 C1 Th1 179.6(6) . .
O3 C1 Th1 8.6(8) 2_575 .
O3 C1 O2 130.6(10) 2_575 2_575
O3 C1 O2 42.8(3) . 2_575
O3 C1 O2 65.2(8) 2_575 .
O3 C1 O1 54.6(8) 2_575 .
O3 C1 O1 40.0(3) . 2_575
O3 C1 O1 144.3(11) 2_575 2_575
O3 C1 O1 120.2(6) . .
O3 C1 O3 171.1(11) 2_575 .
O2 O3 Th1 89.5(4) 2_575 2_575
O2 O3 C1 89.1(5) 2_575 .
O1 O3 Th1 92.4(4) 2_575 2_575
O1 O3 O2 168.4(6) 2_575 2_575
O1 O3 C1 88.6(5) 2_575 .
C1 O3 Th1 177.6(5) . 2_575
C1 O3 Th1 168.7(10) 2_575 2_575
C1 O3 O2 82.8(9) 2_575 2_575
C1 O3 O1 93.5(10) 2_575 2_575
C1 O3 C1 8.9(11) 2_575 .

loop_
_geom_bond_atom_site_label_1
_geom_bond_atom_site_label_2
_geom_bond_distance
_geom_bond_site_symmetry_2
Th1 C28 2.779(4) .
Th1 C7 2.756(3) .
Th1 C8 2.707(3) .
Th1 C5 2.777(3) .
Th1 C9 2.723(3) .
Th1 C2 2.765(3) .
Th1 C3 2.721(3) .
Th1 C4 2.759(3) .
Th1 C6 2.738(3) .
Th1 O2 2.501(4) .
Th1 O1 2.496(4) .
Th1 O3 2.212(5) 2_575
Si2 C7 1.901(3) .
Si2 C22 1.906(4) .
Si2 C25 1.911(4) .
Si2 C19 1.894(4) .
Si1 C2 1.906(3) .
Si1 C13 1.895(4) .
Si1 C10 1.900(4) .
Si1 C16 1.903(4) .
C26 H26A 0.9800 .
C26 H26B 0.9800 .
C26 H26C 0.9800 .
C26 C25 1.554(5) .
C12 H12A 0.9800 .
C12 H12B 0.9800 .
C12 H12C 0.9800 .
C12 C10 1.533(6) .
C23 H23A 0.9800 .
C23 H23B 0.9800 .
C23 H23C 0.9800 .
C23 C22 1.518(5) .
C11 H11A 0.9800 .
C11 H11B 0.9800 .
C11 H11C 0.9800 .
C11 C10 1.533(5) .
C27 H27A 0.9800 .
C27 H27B 0.9800 .
C27 H27C 0.9800 .
C27 C25 1.534(6) .
C28 C32 1.379(6) .
C28 C29 1.376(6) .
C28 C34 1.514(6) .
C15 H15A 0.9800 .
C15 H15B 0.9800 .
C15 H15C 0.9800 .
C15 C13 1.522(5) .
C21 H21A 0.9800 .
C21 H21B 0.9800 .
C21 H21C 0.9800 .
C21 C19 1.533(6) .
C7 C8 1.435(4) .
C7 C6 1.428(5) .
C22 H22 1.0000 .
C22 C24 1.524(5) .
C17 H17A 0.9800 .
C17 H17B 0.9800 .
C17 H17C 0.9800 .
C17 C16 1.522(6) .
C25 H25 1.0000 .
C18 H18A 0.9800 .
C18 H18B 0.9800 .
C18 H18C 0.9800 .
C18 C16 1.548(5) .
C30 C31 1.418(7) .
C30 C35A 1.548(10) .
C30 C35B 1.529(12) .
C30 C29 1.436(7) .
C31 C32 1.384(6) .
C31 C36A 1.468(11) .
C31 C36B 1.642(13) .
C32 C33A 1.479(11) .
C32 C33B 1.598(13) .
C33A H33A 0.9800 .
C33A H33B 0.9800 .
C33A H33C 0.9800 .
C35A H35A 0.9800 .
C35A H35B 0.9800 .
C35A H35C 0.9800 .
C36A H36A 0.9800 .
C36A H36B 0.9800 .
C36A H36C 0.9800 .
C37A H37A 0.9800 .
C37A H37B 0.9800 .
C37A H37C 0.9800 .
C37A C29 1.475(11) .
C33B H33D 0.9800 .
C33B H33E 0.9800 .
C33B H33F 0.9800 .
C35B H35D 0.9800 .
C35B H35E 0.9800 .
C35B H35F 0.9800 .
C36B H36D 0.9800 .
C36B H36E 0.9800 .
C36B H36F 0.9800 .
C37B H37D 0.9800 .
C37B H37E 0.9800 .
C37B H37F 0.9800 .
C37B C29 1.617(13) .
C8 H8 0.9500 .
C8 C9 1.410(4) .
C19 H19 1.0000 .
C19 C20 1.537(5) .
C5 H5 0.9500 .
C5 C4 1.404(5) .
C5 C6 1.405(5) .
C34 H34A 0.9800 .
C34 H34B 0.9800 .
C34 H34C 0.9800 .
C9 H9 0.9500 .
C9 C2 1.431(4) .
C2 C3 1.426(4) .
C3 H3 0.9500 .
C3 C4 1.408(4) .
C4 H4 0.9500 .
C6 H6 0.9500 .
C13 H13 1.0000 .
C13 C14 1.535(5) .
C10 H10 1.0000 .
C14 H14A 0.9800 .
C14 H14B 0.9800 .
C14 H14C 0.9800 .
C24 H24A 0.9800 .
C24 H24B 0.9800 .
C24 H24C 0.9800 .
C16 H16 1.0000 .
C20 H20A 0.9800 .
C20 H20B 0.9800 .
C20 H20C 0.9800 .
C38 C43 1.420(8) .
C38 C39 1.361(8) .
C38 C44 1.470(8) .
C43 H43 0.9500 .
C43 C42 1.359(9) .
C39 H39 0.9500 .
C39 C40 1.391(8) .
C40 H40 0.9500 .
C40 C41 1.386(10) .
C42 H42 0.9500 .
C42 C41 1.383(10) .
C44 H44A 0.9800 .
C44 H44B 0.9800 .
C44 H44C 0.9800 .
C41 H41 0.9500 .
O2 C1 1.746(8) 2_575
O2 C1 1.297(8) .
O2 O3 1.186(7) 2_575
O1 C1 1.664(9) 2_575
O1 C1 1.309(9) .
O1 O3 1.069(7) 2_575
C1 O2 1.746(8) 2_575
C1 O1 1.664(9) 2_575
C1 C1 0.626(13) 2_575
C1 O3 0.693(7) 2_575
C1 O3 1.301(9) .
O3 Th1 2.212(5) 2_575
O3 O2 1.186(7) 2_575
O3 O1 1.069(7) 2_575
O3 C1 0.693(7) 2_575

loop_
_geom_torsion_atom_site_label_1
_geom_torsion_atom_site_label_2
_geom_torsion_atom_site_label_3
_geom_torsion_atom_site_label_4
_geom_torsion
_geom_torsion_site_symmetry_1
_geom_torsion_site_symmetry_4
Th1 C28 C32 C31 70.0(3) . .
Th1 C28 C32 C33A -121.1(7) . .
Th1 C28 C32 C33B -107.3(5) . .
Th1 C28 C29 C30 -70.0(3) . .
Th1 C28 C29 C37A 120.1(7) . .
Th1 C28 C29 C37B 110.3(5) . .
Th1 C7 C8 C9 -49.4(4) . .
Th1 C7 C6 C5 52.5(4) . .
Th1 C30 C31 C32 -68.2(3) . .
Th1 C30 C31 C36A 121.5(5) . .
Th1 C30 C31 C36B 118.0(7) . .
Th1 C30 C29 C28 69.2(3) . .
Th1 C30 C29 C37A -118.5(5) . .
Th1 C30 C29 C37B -111.3(7) . .
Th1 C31 C32 C28 -68.9(3) . .
Th1 C31 C32 C33A 120.2(5) . .
Th1 C31 C32 C33B 107.6(8) . .
Th1 C8 C9 C2 -47.7(4) . .
Th1 C5 C4 C3 47.0(4) . .
Th1 C5 C6 C7 -52.2(4) . .
Th1 C9 C2 Si1 141.98(19) . .
Th1 C9 C2 C3 -50.1(3) . .
Th1 C2 C3 C4 -54.2(4) . .
Th1 C3 C4 C5 -47.7(4) . .
Th1 O2 C1 O2 -171(2) . 2_575
Th1 O2 C1 O1 -175.1(3) . 2_575
Th1 O2 C1 O1 3.0(7) . .
Th1 O2 C1 C1 -171(2) . 2_575
Th1 O2 C1 O3 -180.0(6) . .
Th1 O2 C1 O3 -7.3(9) . 2_575
Th1 O1 C1 O2 175.2(3) . 2_575
Th1 O1 C1 O2 -3.0(7) . .
Th1 O1 C1 O1 171.5(19) . 2_575
Th1 O1 C1 C1 171.5(19) . 2_575
Th1 O1 C1 O3 8.5(9) . 2_575
Th1 O1 C1 O3 179.9(6) . .
Si2 C7 C8 Th1 -139.40(19) . .
Si2 C7 C8 C9 171.2(3) . .
Si2 C7 C6 Th1 139.99(19) . .
Si2 C7 C6 C5 -167.5(3) . .
Si1 C2 C3 Th1 -141.82(18) . .
Si1 C2 C3 C4 164.0(3) . .
C7 Si2 C19 C21 -65.5(3) . .
C7 Si2 C19 C20 59.4(3) . .
C7 C8 C9 Th1 49.7(4) . .
C7 C8 C9 C2 2.1(7) . .
C22 Si2 C19 C21 175.7(3) . .
C22 Si2 C19 C20 -59.4(3) . .
C25 Si2 C19 C21 53.6(3) . .
C25 Si2 C19 C20 178.4(3) . .
C30 C31 C32 Th1 68.8(3) . .
C30 C31 C32 C28 -0.1(4) . .
C30 C31 C32 C33A -171.0(5) . .
C30 C31 C32 C33B 176.4(7) . .
C31 C30 C29 Th1 -69.1(3) . .
C31 C30 C29 C28 0.0(4) . .
C31 C30 C29 C37A 172.4(5) . .
C31 C30 C29 C37B 179.5(7) . .
C32 C28 C29 Th1 69.9(3) . .
C32 C28 C29 C30 -0.1(4) . .
C32 C28 C29 C37A -170.0(7) . .
C32 C28 C29 C37B -179.7(5) . .
C35A C30 C31 Th1 -120.5(7) . .
C35A C30 C31 C32 171.3(7) . .
C35A C30 C31 C36A 0.9(9) . .
C35A C30 C31 C36B -2.5(12) . .
C35A C30 C29 Th1 116.8(5) . .
C35A C30 C29 C28 -174.0(5) . .
C35A C30 C29 C37A -1.7(7) . .
C35A C30 C29 C37B 5.5(9) . .
C36A C31 C32 Th1 -123.5(7) . .
C36A C31 C32 C28 167.6(6) . .
C36A C31 C32 C33A -3.3(9) . .
C36A C31 C32 C33B -15.8(11) . .
C35B C30 C31 Th1 -121.6(5) . .
C35B C30 C31 C32 170.2(5) . .
C35B C30 C31 C36A -0.1(7) . .
C35B C30 C31 C36B -3.6(9) . .
C35B C30 C29 Th1 126.3(9) . .
C35B C30 C29 C28 -164.5(8) . .
C35B C30 C29 C37A 7.8(11) . .
C35B C30 C29 C37B 15.0(13) . .
C36B C31 C32 Th1 -115.6(5) . .
C36B C31 C32 C28 175.5(5) . .
C36B C31 C32 C33A 4.6(7) . .
C36B C31 C32 C33B -8.0(9) . .
C29 C28 C32 Th1 -69.9(3) . .
C29 C28 C32 C31 0.1(4) . .
C29 C28 C32 C33A 169.0(6) . .
C29 C28 C32 C33B -177.2(6) . .
C29 C30 C31 Th1 68.2(3) . .
C29 C30 C31 C32 0.0(4) . .
C29 C30 C31 C36A -170.3(5) . .
C29 C30 C31 C36B -173.7(7) . .
C8 C7 C6 Th1 -51.2(3) . .
C8 C7 C6 C5 1.4(6) . .
C8 C9 C2 Th1 47.1(4) . .
C8 C9 C2 Si1 -170.9(3) . .
C8 C9 C2 C3 -3.0(6) . .
C34 C28 C32 Th1 117.7(4) . .
C34 C28 C32 C31 -172.2(4) . .
C34 C28 C32 C33A -3.4(8) . .
C34 C28 C32 C33B 10.4(7) . .
C34 C28 C29 Th1 -117.6(4) . .
C34 C28 C29 C30 172.3(4) . .
C34 C28 C29 C37A 2.4(9) . .
C34 C28 C29 C37B -7.3(7) . .
C9 C2 C3 Th1 50.1(3) . .
C9 C2 C3 C4 -4.0(6) . .
C2 Si1 C13 C15 -73.2(3) . .
C2 Si1 C13 C14 160.2(3) . .
C2 Si1 C10 C12 -66.4(3) . .
C2 Si1 C10 C11 58.6(3) . .
C2 C3 C4 Th1 54.2(4) . .
C2 C3 C4 C5 6.5(7) . .
C4 C5 C6 Th1 45.8(4) . .
C4 C5 C6 C7 -6.4(7) . .
C6 C7 C8 Th1 51.7(3) . .
C6 C7 C8 C9 2.2(6) . .
C6 C5 C4 Th1 -45.5(4) . .
C6 C5 C4 C3 1.5(7) . .
C13 Si1 C10 C12 53.7(3) . .
C13 Si1 C10 C11 178.7(3) . .
C10 Si1 C13 C15 170.4(3) . .
C10 Si1 C13 C14 43.8(3) . .
C16 Si1 C13 C15 51.5(3) . .
C16 Si1 C13 C14 -75.0(3) . .
C16 Si1 C10 C12 175.8(3) . .
C16 Si1 C10 C11 -59.2(3) . .
C38 C43 C42 C41 -0.1(8) . .
C38 C39 C40 C41 1.3(9) . .
C43 C38 C39 C40 -0.9(8) . .
C43 C42 C41 C40 0.5(9) . .
C39 C38 C43 C42 0.3(7) . .
C39 C40 C41 C42 -1.1(9) . .
C44 C38 C43 C42 -179.6(5) . .
C44 C38 C39 C40 179.0(5) . .
O2 C1 O3 O2 176.1(7) . 2_575
O2 C1 O3 O1 7.5(8) . 2_575
O2 C1 O3 O1 -168.6(6) 2_575 2_575
O2 C1 O3 C1 -45(7) 2_575 2_575
O2 C1 O3 C1 131(8) . 2_575
O1 C1 O3 O2 -6.9(7) . 2_575
O1 C1 O3 O2 168.6(6) 2_575 2_575
O1 C1 O3 O1 -175.5(7) . 2_575
O1 C1 O3 C1 -52(7) . 2_575
O1 C1 O3 C1 123(7) 2_575 2_575
C1 O2 C1 Th1 171(2) 2_575 .
C1 O2 C1 O2 -0.003(9) 2_575 2_575
C1 O2 C1 O1 174(3) 2_575 .
C1 O2 C1 O1 -4(2) 2_575 2_575
C1 O2 C1 O3 163(3) 2_575 2_575
C1 O2 C1 O3 -9.3(17) 2_575 .
C1 O1 C1 Th1 -171.5(19) 2_575 .
C1 O1 C1 O2 3.7(17) 2_575 2_575
C1 O1 C1 O2 -174(3) 2_575 .
C1 O1 C1 O1 0.002(9) 2_575 2_575
C1 O1 C1 O3 8.5(13) 2_575 .
C1 O1 C1 O3 -163(3) 2_575 2_575
C1 C1 O3 O2 45(7) 2_575 2_575
C1 C1 O3 O1 -123(7) 2_575 2_575
O3 O2 C1 Th1 7.3(9) 2_575 .
O3 O2 C1 O2 -163(3) 2_575 2_575
O3 O2 C1 O1 -167.8(11) 2_575 2_575
O3 O2 C1 O1 10.3(6) 2_575 .
O3 O2 C1 C1 -163(3) 2_575 2_575
O3 O2 C1 O3 -172.6(14) 2_575 .
O3 O1 C1 Th1 -8.5(9) 2_575 .
O3 O1 C1 O2 166.7(11) 2_575 2_575
O3 O1 C1 O2 -11.5(6) 2_575 .
O3 O1 C1 O1 163(3) 2_575 2_575
O3 O1 C1 C1 163(3) 2_575 2_575
O3 O1 C1 O3 171.4(14) 2_575 .
